data_2236521
loop_
_publ_author_name
'Li, Ya-Feng'
'Xu, Yue'
'Qin, Xiao-Lin'
'Yuan, Yong-Peng'
'Gao, Wen-Yuan'

_publ_section_title
;
 <i>catena</i>-Poly[[[aqua(2,2'-bipyridine-\k^2^<i>N</i>,<i>N</i>')copper(II)]-\m-furan-2,5-dicarboxylato-\k^2^<i>O</i>^2^:<i>O</i>^5^]
 dihydrate]
;
_journal_coeditor_code NG5302
_journal_issue 11
_journal_name_full 'Acta Crystallographica Section E'
_journal_page_first m1416
_journal_paper_doi 10.1107/S1600536812043632
_journal_volume 68
_journal_year 2012
_chemical_formula_iupac '[Cu (C6 H2 O5) (C10 H8 N2) (H2 O)], 2H2 O'
_chemical_formula_moiety 'C16 H12 Cu N2 O6, 2(H2 O)'
_chemical_formula_sum 'C16 H16 Cu N2 O8'
_chemical_formula_weight 427.86
_chemical_name_systematic
;
<i>catena</i>-Poly[[[aqua(2,2'-bipyridine-\k^2^<i>N</i>,<i>N</i>')copper(II)]-
\m-furan-2,5-dicarboxylato-\k^2^<i>O</i>^2^:<i>O</i>^5^] dihydrate]
;
_space_group_IT_number 2
_symmetry_cell_setting triclinic
_symmetry_space_group_name_Hall '-P 1'
_symmetry_space_group_name_H-M 'P -1'
_atom_sites_solution_hydrogens geom
_atom_sites_solution_primary direct
_atom_sites_solution_secondary difmap
_audit_creation_method SHELXL-97
_cell_angle_alpha 88.33(3)
_cell_angle_beta 69.31(3)
_cell_angle_gamma 66.85(3)
_cell_formula_units_Z 2
_cell_length_a 8.8621(18)
_cell_length_b 8.9016(18)
_cell_length_c 12.523(3)
_cell_measurement_reflns_used 2000
_cell_measurement_temperature 293(2)
_cell_measurement_theta_max 27.48
_cell_measurement_theta_min 3.24
_cell_volume 842.8(4)
_computing_cell_refinement 'PROCESS-AUTO (Rigaku, 1998)'
_computing_data_collection 'PROCESS-AUTO (Rigaku, 1998)'
_computing_data_reduction 'Crystal Structure (Rigaku/MSC, 2002)'
_computing_molecular_graphics 'DIAMOND (Brandenburg, 2000)'
_computing_publication_material 'SHELXL97 (Sheldrick, 2008)'
_computing_structure_refinement 'SHELXL97 (Sheldrick, 2008)'
_computing_structure_solution 'SHELXS97 (Sheldrick, 2008)'
_diffrn_ambient_temperature 293(2)
_diffrn_detector_area_resol_mean 10.00
_diffrn_measured_fraction_theta_full 0.982
_diffrn_measured_fraction_theta_max 0.982
_diffrn_measurement_device_type 'Rigaku R-AXIS RAPID'
_diffrn_measurement_method \w
_diffrn_radiation_monochromator graphite
_diffrn_radiation_source 'fine-focus sealed tube'
_diffrn_radiation_type MoK\a
_diffrn_radiation_wavelength 0.71073
_diffrn_reflns_av_R_equivalents 0.0223
_diffrn_reflns_av_sigmaI/netI 0.0285
_diffrn_reflns_limit_h_max 11
_diffrn_reflns_limit_h_min -11
_diffrn_reflns_limit_k_max 11
_diffrn_reflns_limit_k_min -10
_diffrn_reflns_limit_l_max 16
_diffrn_reflns_limit_l_min -16
_diffrn_reflns_number 8312
_diffrn_reflns_theta_full 27.48
_diffrn_reflns_theta_max 27.48
_diffrn_reflns_theta_min 3.24
_exptl_absorpt_coefficient_mu 1.346
_exptl_absorpt_correction_T_max 0.7382
_exptl_absorpt_correction_T_min 0.5888
_exptl_absorpt_correction_type multi-scan
_exptl_absorpt_process_details '(ABSCOR; Higashi, 1995)'
_exptl_crystal_colour blue
_exptl_crystal_density_diffrn 1.686
_exptl_crystal_density_method 'not measured'
_exptl_crystal_description block
_exptl_crystal_F_000 438
_exptl_crystal_size_max 0.44
_exptl_crystal_size_mid 0.40
_exptl_crystal_size_min 0.24
_refine_diff_density_max 0.375
_refine_diff_density_min -0.602
_refine_ls_extinction_method none
_refine_ls_goodness_of_fit_ref 1.088
_refine_ls_hydrogen_treatment mixed
_refine_ls_matrix_type full
_refine_ls_number_parameters 262
_refine_ls_number_reflns 3809
_refine_ls_number_restraints 8
_refine_ls_restrained_S_all 1.090
_refine_ls_R_factor_all 0.0374
_refine_ls_R_factor_gt 0.0340
_refine_ls_shift/su_max 0.001
_refine_ls_shift/su_mean 0.000
_refine_ls_structure_factor_coef Fsqd
_refine_ls_weighting_details 'calc w=1/[\s^2^(Fo^2^)+(0.0544P)^2^+0.2206P] where P=(Fo^2^+2Fc^2^)/3'
_refine_ls_weighting_scheme calc
_refine_ls_wR_factor_gt 0.0905
_refine_ls_wR_factor_ref 0.0920
_reflns_number_gt 3430
_reflns_number_total 3809
_reflns_threshold_expression I>2sigma(I)
_cod_data_source_file ng5302.cif
_cod_data_source_block I
_cod_original_cell_volume 842.8(3)
_cod_database_code 2236521
_cod_database_fobs_code 2236521

loop_
_symmetry_equiv_pos_as_xyz
'x, y, z'
'-x, -y, -z'

loop_
_atom_site_type_symbol
_atom_site_label
_atom_site_fract_x
_atom_site_fract_y
_atom_site_fract_z
_atom_site_U_iso_or_equiv
_atom_site_adp_type
_atom_site_calc_flag
_atom_site_refinement_flags
_atom_site_occupancy
_atom_site_symmetry_multiplicity
Cu Cu1 0.11580(3) 1.01038(3) 0.296968(19) 0.02954(10) Uani d . 1 1
O O1 0.15473(18) 0.80049(16) 0.36822(12) 0.0331(3) Uani d . 1 1
O O2 0.4389(2) 0.7287(2) 0.26090(15) 0.0451(4) Uani d . 1 1
O O3 0.53028(17) 0.43934(16) 0.35228(12) 0.0293(3) Uani d . 1 1
O O4 0.6968(2) 0.0548(2) 0.45196(17) 0.0512(4) Uani d . 1 1
O O5 0.8433(2) 0.19001(19) 0.33789(14) 0.0428(4) Uani d . 1 1
N N1 0.1301(2) 0.9088(2) 0.15292(15) 0.0326(4) Uani d . 1 1
N N2 0.2242(2) 1.1413(2) 0.18474(14) 0.0312(3) Uani d . 1 1
C C1 0.3191(3) 0.7013(2) 0.33247(16) 0.0288(4) Uani d . 1 1
C C2 0.3569(2) 0.5458(2) 0.38399(16) 0.0261(4) Uani d . 1 1
C C3 0.2525(3) 0.4845(2) 0.46097(19) 0.0335(4) Uani d . 1 1
H H3 0.1299 0.5339 0.4956 0.040 Uiso calc R 1 1
C C4 0.3660(3) 0.3303(3) 0.4786(2) 0.0366(4) Uani d . 1 1
H H4 0.3327 0.2579 0.5265 0.044 Uiso calc R 1 1
C C5 0.5319(3) 0.3088(2) 0.41239(17) 0.0294(4) Uani d . 1 1
C C6 0.7064(3) 0.1739(2) 0.39860(18) 0.0338(4) Uani d . 1 1
C C7 0.0776(3) 0.7887(3) 0.1463(2) 0.0421(5) Uani d . 1 1
H H7 0.0250 0.7516 0.2136 0.050 Uiso calc R 1 1
C C8 0.0994(4) 0.7183(3) 0.0416(2) 0.0478(6) Uani d . 1 1
H H8 0.0612 0.6357 0.0385 0.057 Uiso calc R 1 1
C C9 0.1790(3) 0.7732(3) -0.0579(2) 0.0486(6) Uani d . 1 1
H H9 0.1979 0.7257 -0.1292 0.058 Uiso calc R 1 1
C C10 0.2306(3) 0.8992(3) -0.05098(19) 0.0416(5) Uani d . 1 1
H H10 0.2828 0.9386 -0.1172 0.050 Uiso calc R 1 1
C C11 0.2033(3) 0.9656(2) 0.05623(17) 0.0320(4) Uani d . 1 1
C C12 0.2515(3) 1.1018(2) 0.07481(17) 0.0310(4) Uani d . 1 1
C C13 0.3209(3) 1.1829(3) -0.01247(19) 0.0409(5) Uani d . 1 1
H H13 0.3389 1.1543 -0.0882 0.049 Uiso calc R 1 1
C C14 0.3626(3) 1.3065(3) 0.0148(2) 0.0455(5) Uani d . 1 1
H H14 0.4086 1.3629 -0.0424 0.055 Uiso calc R 1 1
C C15 0.3359(3) 1.3460(3) 0.1276(2) 0.0439(5) Uani d . 1 1
H H15 0.3648 1.4284 0.1472 0.053 Uiso calc R 1 1
C C16 0.2659(3) 1.2617(3) 0.2105(2) 0.0398(5) Uani d . 1 1
H H16 0.2468 1.2889 0.2867 0.048 Uiso calc R 1 1
O O1W 0.1177(2) 1.12059(17) 0.43017(12) 0.0325(3) Uani d D 1 1
H H1A 0.014(2) 1.164(3) 0.4834(19) 0.039 Uiso d D 1 1
H H1B 0.191(3) 1.056(3) 0.458(2) 0.039 Uiso d D 1 1
O O2W 0.8652(4) 0.5101(4) 0.2205(3) 0.0910(9) Uani d D 1 1
H H2A 0.832(6) 0.451(5) 0.272(3) 0.109 Uiso d D 1 1
H H2B 0.767(4) 0.599(4) 0.241(4) 0.109 Uiso d D 1 1
O O3W 0.6105(5) 0.9237(5) 0.2840(2) 0.1073(12) Uani d D 1 1
H H3A 0.611(7) 0.952(6) 0.349(3) 0.129 Uiso d D 1 1
H H3B 0.540(6) 0.876(6) 0.291(4) 0.129 Uiso d D 1 1

loop_
_atom_site_aniso_label
_atom_site_aniso_U_11
_atom_site_aniso_U_22
_atom_site_aniso_U_33
_atom_site_aniso_U_12
_atom_site_aniso_U_13
_atom_site_aniso_U_23
Cu1 0.03370(15) 0.02750(14) 0.02279(14) -0.00666(10) -0.01233(10) 0.00782(9)
O1 0.0304(7) 0.0281(6) 0.0285(7) -0.0017(5) -0.0093(6) 0.0085(5)
O2 0.0393(9) 0.0437(9) 0.0430(9) -0.0158(7) -0.0071(7) 0.0168(7)
O3 0.0238(6) 0.0268(6) 0.0306(7) -0.0038(5) -0.0104(5) 0.0055(5)
O4 0.0553(11) 0.0374(8) 0.0717(12) -0.0114(7) -0.0454(10) 0.0227(8)
O5 0.0294(8) 0.0399(8) 0.0448(9) 0.0019(6) -0.0154(7) 0.0012(6)
N1 0.0358(9) 0.0294(8) 0.0298(9) -0.0069(7) -0.0167(7) 0.0074(6)
N2 0.0314(8) 0.0318(8) 0.0245(8) -0.0078(7) -0.0098(7) 0.0066(6)
C1 0.0322(10) 0.0252(8) 0.0258(9) -0.0070(7) -0.0127(8) 0.0042(7)
C2 0.0230(8) 0.0244(8) 0.0271(9) -0.0037(6) -0.0116(7) 0.0025(7)
C3 0.0257(9) 0.0316(9) 0.0396(11) -0.0084(7) -0.0121(8) 0.0099(8)
C4 0.0370(11) 0.0322(10) 0.0431(12) -0.0133(8) -0.0192(9) 0.0160(8)
C5 0.0314(10) 0.0254(8) 0.0318(10) -0.0063(7) -0.0184(8) 0.0058(7)
C6 0.0356(11) 0.0290(9) 0.0349(11) -0.0025(8) -0.0228(9) -0.0001(7)
C7 0.0499(13) 0.0355(11) 0.0435(13) -0.0141(9) -0.0246(11) 0.0110(9)
C8 0.0538(14) 0.0353(11) 0.0593(16) -0.0112(10) -0.0343(13) 0.0032(10)
C9 0.0499(14) 0.0471(13) 0.0412(13) -0.0049(10) -0.0247(11) -0.0062(10)
C10 0.0378(11) 0.0467(12) 0.0291(11) -0.0050(9) -0.0134(9) 0.0008(9)
C11 0.0265(9) 0.0326(9) 0.0278(10) -0.0014(7) -0.0123(8) 0.0040(7)
C12 0.0255(9) 0.0337(9) 0.0246(9) -0.0028(7) -0.0096(8) 0.0056(7)
C13 0.0409(12) 0.0465(12) 0.0253(10) -0.0117(9) -0.0086(9) 0.0099(8)
C14 0.0428(13) 0.0471(12) 0.0382(12) -0.0167(10) -0.0082(10) 0.0157(10)
C15 0.0453(13) 0.0410(12) 0.0443(13) -0.0194(10) -0.0141(11) 0.0111(9)
C16 0.0459(12) 0.0402(11) 0.0329(11) -0.0168(9) -0.0154(10) 0.0074(8)
O1W 0.0319(7) 0.0338(7) 0.0247(7) -0.0049(6) -0.0125(6) 0.0064(5)
O2W 0.0754(18) 0.0805(18) 0.091(2) -0.0308(14) -0.0024(16) 0.0061(15)
O3W 0.166(3) 0.179(3) 0.0414(12) -0.140(3) -0.0327(16) 0.0241(16)

loop_
_atom_type_symbol
_atom_type_description
_atom_type_scat_dispersion_real
_atom_type_scat_dispersion_imag
_atom_type_scat_source
C C 0.0033 0.0016 'International Tables Vol C Tables 4.2.6.8 and 6.1.1.4'
H H 0.0000 0.0000 'International Tables Vol C Tables 4.2.6.8 and 6.1.1.4'
N N 0.0061 0.0033 'International Tables Vol C Tables 4.2.6.8 and 6.1.1.4'
O O 0.0106 0.0060 'International Tables Vol C Tables 4.2.6.8 and 6.1.1.4'
Cu Cu 0.3201 1.2651 'International Tables Vol C Tables 4.2.6.8 and 6.1.1.4'

loop_
_geom_angle_atom_site_label_1
_geom_angle_atom_site_label_2
_geom_angle_atom_site_label_3
_geom_angle_site_symmetry_1
_geom_angle_site_symmetry_3
_geom_angle
O1W Cu1 N1 . . 174.26(7)
O1W Cu1 O1 . . 91.08(6)
N1 Cu1 O1 . . 92.85(7)
O1W Cu1 N2 . . 93.35(7)
N1 Cu1 N2 . . 81.09(7)
O1 Cu1 N2 . . 147.26(7)
O1W Cu1 O5 . 1_465 88.22(7)
N1 Cu1 O5 . 1_465 93.61(8)
O1 Cu1 O5 . 1_465 117.97(7)
N2 Cu1 O5 . 1_465 94.59(7)
C1 O1 Cu1 . . 112.08(13)
C5 O3 C2 . . 106.11(15)
C6 O5 Cu1 . 1_645 126.72(14)
C7 N1 C11 . . 119.63(18)
C7 N1 Cu1 . . 124.99(15)
C11 N1 Cu1 . . 115.35(14)
C12 N2 C16 . . 119.17(18)
C12 N2 Cu1 . . 114.27(14)
C16 N2 Cu1 . . 126.55(14)
O2 C1 O1 1 . 124.51(18)
O2 C1 O1 . . 124.51(18)
O2 C1 C2 1 . 120.80(18)
O2 C1 C2 . . 120.80(18)
O1 C1 C2 . . 114.69(17)
C3 C2 O3 . . 110.33(16)
C3 C2 C1 . . 132.79(17)
O3 C2 C1 . . 116.87(17)
C2 C3 C4 . . 106.52(18)
C2 C3 H3 . . 126.7
C4 C3 H3 . . 126.7
C5 C4 C3 . . 106.56(19)
C5 C4 H4 . . 126.7
C3 C4 H4 . . 126.7
C4 C5 O3 . . 110.48(17)
C4 C5 C6 . . 131.21(19)
O3 C5 C6 . . 118.28(18)
O5 C6 O4 1 . 127.0(2)
O5 C6 O4 . . 127.0(2)
O5 C6 C5 1 . 118.49(19)
O5 C6 C5 . . 118.49(19)
O4 C6 C5 . . 114.5(2)
N1 C7 C8 . . 121.7(2)
N1 C7 H7 . . 119.1
C8 C7 H7 . . 119.1
C9 C8 C7 . . 118.8(2)
C9 C8 H8 . . 120.6
C7 C8 H8 . . 120.6
C8 C9 C10 . . 119.6(2)
C8 C9 H9 . . 120.2
C10 C9 H9 . . 120.2
C9 C10 C11 . . 118.9(2)
C9 C10 H10 . . 120.6
C11 C10 H10 . . 120.6
N1 C11 C10 . . 121.4(2)
N1 C11 C12 . . 114.70(17)
C10 C11 C12 . . 123.9(2)
N2 C12 C13 . . 121.52(19)
N2 C12 C11 . . 114.49(18)
C13 C12 C11 . . 124.00(18)
C14 C13 C12 . . 118.9(2)
C14 C13 H13 . . 120.6
C12 C13 H13 . . 120.6
C13 C14 C15 . . 119.6(2)
C13 C14 H14 . . 120.2
C15 C14 H14 . . 120.2
C16 C15 C14 . . 118.9(2)
C16 C15 H15 . . 120.6
C14 C15 H15 . . 120.6
N2 C16 C15 . . 122.0(2)
N2 C16 H16 . . 119.0
C15 C16 H16 . . 119.0
Cu1 O1W H1A . . 111.7(16)
Cu1 O1W H1B . . 112.7(16)
H1A O1W H1B . . 109.8(19)
H2A O2W H2B . . 100(4)
H3A O3W H3B . . 113(3)

loop_
_geom_bond_atom_site_label_1
_geom_bond_atom_site_label_2
_geom_bond_site_symmetry_2
_geom_bond_distance
Cu1 O1W . 1.9681(15)
Cu1 N1 . 1.9825(18)
Cu1 O1 . 2.0048(15)
Cu1 N2 . 2.0218(18)
Cu1 O5 1_465 2.1885(18)
O1 C1 . 1.286(2)
O2 C1 . 1.228(3)
O3 C5 . 1.364(2)
O3 C2 . 1.364(2)
O4 C6 . 1.252(3)
O5 C6 . 1.244(3)
N1 C7 . 1.338(3)
N1 C11 . 1.345(3)
N2 C12 . 1.343(3)
N2 C16 . 1.343(3)
C1 C2 . 1.477(2)
C2 C3 . 1.349(3)
C3 C4 . 1.413(3)
C3 H3 . 0.9300
C4 C5 . 1.346(3)
C4 H4 . 0.9300
C5 C6 . 1.493(3)
C7 C8 . 1.386(3)
C7 H7 . 0.9300
C8 C9 . 1.380(4)
C8 H8 . 0.9300
C9 C10 . 1.382(4)
C9 H9 . 0.9300
C10 C11 . 1.384(3)
C10 H10 . 0.9300
C11 C12 . 1.483(3)
C12 C13 . 1.386(3)
C13 C14 . 1.377(4)
C13 H13 . 0.9300
C14 C15 . 1.378(4)
C14 H14 . 0.9300
C15 C16 . 1.376(3)
C15 H15 . 0.9300
C16 H16 . 0.9300
O1W H1A . 0.861(15)
O1W H1B . 0.856(16)
O2W H2A . 0.862(19)
O2W H2B . 0.872(19)
O3W H3A . 0.862(18)
O3W H3B . 0.868(18)

loop_
_geom_hbond_atom_site_label_D
_geom_hbond_atom_site_label_H
_geom_hbond_atom_site_label_A
_geom_hbond_site_symmetry_A
_geom_hbond_distance_DH
_geom_hbond_distance_HA
_geom_hbond_distance_DA
_geom_hbond_angle_DHA
O1W H1A O1 2_576 0.861(15) 1.867(19) 2.676(2) 156(2)
O1W H1B O4 2_666 0.856(16) 1.783(17) 2.623(2) 166(2)
O2W H2A O5 1 0.862(19) 2.42(3) 3.211(4) 153(4)
O2W H2B O2 1 0.872(19) 2.59(3) 3.353(4) 146(4)
O3W H3A O4 1_565 0.862(18) 2.10(2) 2.891(3) 153(4)
O3W H3B O2 1 0.868(18) 1.96(2) 2.797(3) 162(4)

loop_
_geom_torsion_atom_site_label_1
_geom_torsion_atom_site_label_2
_geom_torsion_atom_site_label_3
_geom_torsion_atom_site_label_4
_geom_torsion_site_symmetry_1
_geom_torsion_site_symmetry_4
_geom_torsion
O1W Cu1 O1 C1 . . -95.25(14)
N1 Cu1 O1 C1 . . 80.57(14)
N2 Cu1 O1 C1 . . 2.6(2)
O5 Cu1 O1 C1 1_465 . 176.19(12)
O1 Cu1 N1 C7 . . 32.30(18)
N2 Cu1 N1 C7 . . 179.94(18)
O5 Cu1 N1 C7 1_465 . -85.97(18)
O1 Cu1 N1 C11 . . -145.90(14)
N2 Cu1 N1 C11 . . 1.74(14)
O5 Cu1 N1 C11 1_465 . 95.83(15)
O1W Cu1 N2 C12 . . 178.94(14)
N1 Cu1 N2 C12 . . 0.37(14)
O1 Cu1 N2 C12 . . 81.71(18)
O5 Cu1 N2 C12 1_465 . -92.58(14)
O1W Cu1 N2 C16 . . -2.47(18)
N1 Cu1 N2 C16 . . 178.95(19)
O1 Cu1 N2 C16 . . -99.7(2)
O5 Cu1 N2 C16 1_465 . 86.00(18)
O2 O2 C1 O1 1 . 0.00(8)
O2 O2 C1 C2 1 . 0.00(14)
Cu1 O1 C1 O2 . 1 -1.8(3)
Cu1 O1 C1 O2 . . -1.8(3)
Cu1 O1 C1 C2 . . 178.61(12)
C5 O3 C2 C3 . . -0.3(2)
C5 O3 C2 C1 . . 178.50(15)
O2 C1 C2 C3 1 . -178.6(2)
O2 C1 C2 C3 . . -178.6(2)
O1 C1 C2 C3 . . 1.1(3)
O2 C1 C2 O3 1 . 2.9(3)
O2 C1 C2 O3 . . 2.9(3)
O1 C1 C2 O3 . . -177.42(16)
O3 C2 C3 C4 . . -0.2(2)
C1 C2 C3 C4 . . -178.8(2)
C2 C3 C4 C5 . . 0.7(2)
C3 C4 C5 O3 . . -0.9(2)
C3 C4 C5 C6 . . 177.18(19)
C2 O3 C5 C4 . . 0.8(2)
C2 O3 C5 C6 . . -177.60(15)
Cu1 O5 C6 O5 1_645 1 0E1(10)
O5 O5 C6 O4 1 . 0.00(8)
Cu1 O5 C6 O4 1_645 . 2.9(3)
O5 O5 C6 C5 1 . 0.00(6)
Cu1 O5 C6 C5 1_645 . -177.61(12)
C4 C5 C6 O5 . 1 -174.2(2)
O3 C5 C6 O5 . 1 3.8(3)
C4 C5 C6 O5 . . -174.2(2)
O3 C5 C6 O5 . . 3.8(3)
C4 C5 C6 O4 . . 5.4(3)
O3 C5 C6 O4 . . -176.59(17)
C11 N1 C7 C8 . . 1.2(3)
Cu1 N1 C7 C8 . . -176.89(17)
N1 C7 C8 C9 . . 0.6(4)
C7 C8 C9 C10 . . -1.7(4)
C8 C9 C10 C11 . . 1.0(3)
C7 N1 C11 C10 . . -2.0(3)
Cu1 N1 C11 C10 . . 176.33(15)
C7 N1 C11 C12 . . 178.33(18)
Cu1 N1 C11 C12 . . -3.4(2)
C9 C10 C11 N1 . . 0.9(3)
C9 C10 C11 C12 . . -179.47(19)
C16 N2 C12 C13 . . -0.3(3)
Cu1 N2 C12 C13 . . 178.40(16)
C16 N2 C12 C11 . . 179.10(17)
Cu1 N2 C12 C11 . . -2.2(2)
N1 C11 C12 N2 . . 3.7(2)
C10 C11 C12 N2 . . -176.01(19)
N1 C11 C12 C13 . . -176.94(19)
C10 C11 C12 C13 . . 3.4(3)
N2 C12 C13 C14 . . 0.1(3)
C11 C12 C13 C14 . . -179.3(2)
C12 C13 C14 C15 . . 0.5(3)
C13 C14 C15 C16 . . -0.8(4)
C12 N2 C16 C15 . . 0.0(3)
Cu1 N2 C16 C15 . . -178.54(18)
C14 C15 C16 N2 . . 0.5(4)
